data_1573920
loop_
_publ_author_name
'Datta, Paramita'
'Maji, Subir'
'Biswas, Prativa'
'Jain, Divya'
'Dey, Partha Protim'
'Mandal, Swadhin K.'

_publ_section_title
;
 An organophotocatalytic redox-neutral strategy for late-stage drug
 functionalization with SO<sub>2</sub> gas.
;
_journal_issue 12
_journal_name_full 'Chemical science'
_journal_page_first 5064
_journal_page_last 5075
_journal_paper_doi 10.1039/d4sc08380f
_journal_volume 16
_journal_year 2025
_chemical_formula_moiety 'C23 H27 N O5 S, C23 H23 N O5 S'
_chemical_formula_sum 'C47 H46 N3 O10 S2'
_chemical_formula_weight 876.99
_space_group_crystal_system triclinic
_space_group_IT_number 2
_space_group_name_Hall '-P 1'
_space_group_name_H-M_alt 'P -1'
_atom_sites_solution_hydrogens geom
_atom_sites_solution_primary dual
_audit_creation_date 2024-08-28
_audit_creation_method
;
Olex2 1.5
(compiled 2023.03.06 svn.rbb2c1857 for OlexSys, GUI svn.r6748)
;
_audit_update_record
;
2024-08-28 deposited with the CCDC.	2025-02-13 downloaded from the CCDC.
;
_cell_angle_alpha 78.612(9)
_cell_angle_beta 77.456(10)
_cell_angle_gamma 84.925(9)
_cell_formula_units_Z 2
_cell_length_a 9.952(3)
_cell_length_b 12.022(3)
_cell_length_c 18.755(5)
_cell_measurement_reflns_used 9919
_cell_measurement_temperature 293.15
_cell_measurement_theta_max 28.703
_cell_measurement_theta_min 2.171
_cell_volume 2144.8(10)
_computing_cell_refinement 'SAINT V8.40B (?, 2016)'
_computing_data_reduction 'SAINT V8.40B (?, 2016)'
_computing_molecular_graphics 'Olex2 1.5 (Dolomanov et al., 2009)'
_computing_publication_material 'Olex2 1.5 (Dolomanov et al., 2009)'
_computing_structure_refinement 'SHELXL 2018/3 (Sheldrick, 2015)'
_computing_structure_solution 'SHELXT 2018/2 (Sheldrick, 2018)'
_diffrn_ambient_temperature 293.15
_diffrn_measured_fraction_theta_full 0.999
_diffrn_measured_fraction_theta_max 0.999
_diffrn_measurement_device_type 'Bruker D8 QUEST'
_diffrn_measurement_method 'Four-circle Kappa diffractometer'
_diffrn_radiation_type MoK\a
_diffrn_radiation_wavelength 0.71073
_diffrn_reflns_av_R_equivalents 0.1158
_diffrn_reflns_av_unetI/netI 0.0918
_diffrn_reflns_Laue_measured_fraction_full 0.999
_diffrn_reflns_Laue_measured_fraction_max 0.999
_diffrn_reflns_limit_h_max 12
_diffrn_reflns_limit_h_min -12
_diffrn_reflns_limit_k_max 14
_diffrn_reflns_limit_k_min -14
_diffrn_reflns_limit_l_max 22
_diffrn_reflns_limit_l_min -22
_diffrn_reflns_number 90521
_diffrn_reflns_point_group_measured_fraction_full 0.999
_diffrn_reflns_point_group_measured_fraction_max 0.999
_diffrn_reflns_theta_full 25.242
_diffrn_reflns_theta_max 25.681
_diffrn_reflns_theta_min 2.099
_diffrn_source_current 1.4
_diffrn_source_power 0.07
_diffrn_source_voltage 50.0
_exptl_absorpt_coefficient_mu 0.188
_exptl_absorpt_correction_T_max 0.7454
_exptl_absorpt_correction_T_min 0.5963
_exptl_absorpt_correction_type multi-scan
_exptl_absorpt_process_details
;
SADABS-2016/2 (Bruker,2016/2) was used for absorption correction.
wR2(int) was 0.1644 before and 0.1244 after correction.
The Ratio of minimum to maximum transmission is 0.8000.
The \l/2 correction factor is Not present.
;
_exptl_crystal_colour 'clear light colourless'
_exptl_crystal_colour_lustre clear
_exptl_crystal_colour_modifier light
_exptl_crystal_colour_primary colourless
_exptl_crystal_density_diffrn 1.358
_exptl_crystal_description block
_exptl_crystal_F_000 922
_exptl_crystal_size_max 0.152
_exptl_crystal_size_mid 0.141
_exptl_crystal_size_min 0.134
_refine_diff_density_max 1.854
_refine_diff_density_min -0.656
_refine_diff_density_rms 0.144
_refine_ls_extinction_method none
_refine_ls_goodness_of_fit_ref 1.094
_refine_ls_hydrogen_treatment constr
_refine_ls_matrix_type full
_refine_ls_number_parameters 554
_refine_ls_number_reflns 8133
_refine_ls_number_restraints 0
_refine_ls_restrained_S_all 1.094
_refine_ls_R_factor_all 0.0967
_refine_ls_R_factor_gt 0.0933
_refine_ls_shift/su_max 0.001
_refine_ls_shift/su_mean 0.000
_refine_ls_structure_factor_coef Fsqd
_refine_ls_weighting_details 'w=1/[\s^2^(Fo^2^)+(0.0997P)^2^+5.0012P] where P=(Fo^2^+2Fc^2^)/3'
_refine_ls_weighting_scheme calc
_refine_ls_wR_factor_gt 0.2287
_refine_ls_wR_factor_ref 0.2319
_reflns_Friedel_coverage 0.000
_reflns_number_gt 7536
_reflns_number_total 8133
_reflns_threshold_expression 'I > 2\s(I)'
_cod_data_source_file d4sc08380f2.cif
_cod_data_source_block skmpd6
_cod_depositor_comments 'Adding full bibliography for 1573911--1573921.cif.'
_cod_original_cell_volume 2144.7(10)
_cod_database_code 1573920
_shelx_shelxl_version_number 2018/3
_shelx_space_group_comment
;
The symmetry employed for this shelxl refinement is uniquely defined
by the following loop, which should always be used as a source of
symmetry information in preference to the above space-group names.
They are only intended as comments.
;
_olex2_refinement_description
;
1. Fixed Uiso
 At 1.2 times of:
  All C(H) groups, All C(H,H) groups
 At 1.5 times of:
  All C(H,H,H) groups
2. Others
 Fixed Sof: C30(0.5) C40(0.5)
3.a Ternary CH refined with riding coordinates:
 C6(H6), C8(H8)
3.b Secondary CH2 refined with riding coordinates:
 C5(H5A,H5B), C7(H7A,H7B), C9(H9A,H9B), C10(H10A,H10B), C15(H15A,H15B),
 C16(H16A,H16B), C28(H28A,H28B), C32(H32A,H32B), C33(H33A,H33B), C38(H38A,H38B),
  C39(H39A,H39B)
3.c Aromatic/amide H refined with riding coordinates:
 C3(H3), C12(H12), C13(H13), C14(H14), C21(H21), C22(H22), C23(H23), C26(H26),
 C35(H35), C36(H36), C37(H37), C43(H43), C46(H46), C47(H47)
3.d Idealised Me refined as rotating group:
 C1(H1A,H1B,H1C), C20(H20A,H20B,H20C), C24(H24A,H24B,H24C), C45(H45A,H45B,H45C)
;
_smtbx_masks_special_details
;
A solvent mask was calculated and 16 electrons were 
found in a volume of 60\%A^3^ in 2 voids per unit cell. 
This is consistent with the presence of 
0.5[CH4O] per Unit Cell 
which account for 18 electrons 
per unit cell.
;
_smtbx_masks_void_probe_radius 1.2
_smtbx_masks_void_truncation_radius 1.2
_olex2_submission_special_instructions 'No special instructions were received'

loop_
_space_group_symop_operation_xyz
'x, y, z'
'-x, -y, -z'

loop_
_atom_site_label
_atom_site_type_symbol
_atom_site_fract_x
_atom_site_fract_y
_atom_site_fract_z
_atom_site_U_iso_or_equiv
_atom_site_adp_type
_atom_site_occupancy
_atom_site_site_symmetry_order
_atom_site_calc_flag
_atom_site_refinement_flags_posn
_atom_site_refinement_flags_adp
_atom_site_refinement_flags_occupancy
_atom_site_disorder_assembly
_atom_site_disorder_group
S1 S -0.47823(8) 0.73951(7) 0.98269(5) 0.0270(2) Uani 1 1 d . . . . .
S2 S -0.04398(10) -0.14314(8) 0.66751(5) 0.0361(3) Uani 1 1 d . . . . .
O1 O 0.6317(2) 0.2251(2) 0.74404(14) 0.0320(5) Uani 1 1 d . . . . .
O2 O -0.5351(3) 0.6983(2) 1.05947(15) 0.0406(6) Uani 1 1 d . . . . .
O3 O -0.5671(3) 0.7638(2) 0.93027(17) 0.0410(6) Uani 1 1 d . . . . .
O4 O -0.0255(3) 0.1737(3) 0.81775(19) 0.0511(8) Uani 1 1 d . . . . .
O5 O 0.5190(2) 0.0440(2) 0.74312(14) 0.0314(5) Uani 1 1 d . . . . .
O6 O 0.5081(3) 0.7357(2) 0.62823(14) 0.0355(6) Uani 1 1 d . . . . .
O7 O -0.1905(3) -0.1369(3) 0.69042(19) 0.0630(10) Uani 1 1 d . . . . .
O8 O 0.0199(5) -0.2230(3) 0.62161(18) 0.0654(10) Uani 1 1 d . . . . .
O9 O 0.2077(3) 0.5288(2) 0.41549(15) 0.0454(7) Uani 1 1 d . . . . .
O10 O 0.4497(3) 0.8496(2) 0.50714(15) 0.0378(6) Uani 1 1 d . . . . .
N1 N -0.3633(3) 0.6431(2) 0.95470(16) 0.0270(6) Uani 1 1 d . . . . .
N2 N 0.0029(3) -0.0180(2) 0.62253(16) 0.0284(6) Uani 1 1 d . . . . .
C1 C 0.7015(4) 0.3193(3) 0.7526(2) 0.0339(8) Uani 1 1 d . . . . .
H1A H 0.801125 0.302032 0.742678 0.051 Uiso 1 1 calc R U . . .
H1B H 0.671113 0.333348 0.803549 0.051 Uiso 1 1 calc R U . . .
H1C H 0.679857 0.387059 0.717597 0.051 Uiso 1 1 calc R U . . .
C2 C 0.4923(3) 0.2333(3) 0.76013(17) 0.0251(7) Uani 1 1 d . . . . .
C3 C 0.4133(3) 0.3291(3) 0.77743(18) 0.0260(7) Uani 1 1 d . . . . .
H3 H 0.456051 0.396080 0.778702 0.031 Uiso 1 1 calc R U . . .
C4 C 0.2697(3) 0.3252(3) 0.79296(18) 0.0259(7) Uani 1 1 d . . . . .
C5 C 0.1633(4) 0.4188(3) 0.8115(2) 0.0334(8) Uani 1 1 d . . . . .
H5A H 0.171995 0.484748 0.770052 0.040 Uiso 1 1 calc R U . . .
H5B H 0.174192 0.444270 0.856942 0.040 Uiso 1 1 calc R U . . .
C6 C 0.0224(4) 0.3648(3) 0.8240(3) 0.0451(10) Uani 1 1 d . . . . .
H6 H -0.025511 0.404689 0.783788 0.054 Uiso 1 1 calc R U . . .
C7 C -0.0730(4) 0.3709(4) 0.8971(2) 0.0437(9) Uani 1 1 d . . . . .
H7A H -0.023238 0.337924 0.937343 0.052 Uiso 1 1 calc R U . . .
H7B H -0.151415 0.322592 0.902292 0.052 Uiso 1 1 calc R U . . .
C8 C -0.1314(4) 0.4913(3) 0.9090(3) 0.0455(10) Uani 1 1 d . . . . .
H8 H -0.052396 0.542057 0.898603 0.055 Uiso 1 1 calc R U . . .
C9 C -0.2331(5) 0.5448(4) 0.8580(2) 0.0484(11) Uani 1 1 d . . . . .
H9A H -0.183369 0.555750 0.805477 0.058 Uiso 1 1 calc R U . . .
H9B H -0.307302 0.491993 0.864100 0.058 Uiso 1 1 calc R U . . .
C10 C -0.2974(4) 0.6597(3) 0.8760(2) 0.0398(9) Uani 1 1 d . . . . .
H10A H -0.225114 0.715738 0.865048 0.048 Uiso 1 1 calc R U . . .
H10B H -0.366402 0.688889 0.845084 0.048 Uiso 1 1 calc R U . . .
C11 C -0.3894(3) 0.8625(3) 0.97676(18) 0.0251(7) Uani 1 1 d . . . . .
C12 C -0.3763(4) 0.9456(3) 0.9128(2) 0.0306(7) Uani 1 1 d . . . . .
H12 H -0.418568 0.938062 0.873263 0.037 Uiso 1 1 calc R U . . .
C13 C -0.3007(4) 1.0398(3) 0.9075(2) 0.0356(8) Uani 1 1 d . . . . .
H13 H -0.291332 1.097126 0.864097 0.043 Uiso 1 1 calc R U . . .
C14 C -0.2393(4) 1.0504(3) 0.9649(2) 0.0360(8) Uani 1 1 d . . . . .
H14 H -0.187481 1.114864 0.960711 0.043 Uiso 1 1 calc R U . . .
C15 C -0.2018(4) 0.4849(3) 0.9881(3) 0.0466(10) Uani 1 1 d . . . . .
H15A H -0.134383 0.457452 1.020216 0.056 Uiso 1 1 calc R U . . .
H15B H -0.274768 0.429173 1.000514 0.056 Uiso 1 1 calc R U . . .
C16 C -0.2660(4) 0.5993(3) 1.0043(2) 0.0411(9) Uani 1 1 d . . . . .
H16A H -0.315383 0.590737 1.056761 0.049 Uiso 1 1 calc R U . . .
H16B H -0.192787 0.653760 0.996262 0.049 Uiso 1 1 calc R U . . .
C17 C 0.0574(4) 0.2425(3) 0.8124(2) 0.0336(8) Uani 1 1 d . . . . .
C18 C 0.2086(3) 0.2270(3) 0.79193(18) 0.0274(7) Uani 1 1 d . . . . .
C19 C 0.4286(3) 0.1323(3) 0.75921(17) 0.0253(7) Uani 1 1 d . . . . .
C20 C 0.4620(4) -0.0616(3) 0.7451(2) 0.0398(9) Uani 1 1 d . . . . .
H20A H 0.403009 -0.051564 0.708565 0.060 Uiso 1 1 calc R U . . .
H20B H 0.407255 -0.087816 0.794895 0.060 Uiso 1 1 calc R U . . .
H20C H 0.536758 -0.118049 0.733378 0.060 Uiso 1 1 calc R U . . .
C21 C 0.2863(3) 0.1288(3) 0.77507(18) 0.0262(7) Uani 1 1 d . . . . .
H21 H 0.242582 0.061958 0.774558 0.031 Uiso 1 1 calc R U . . .
C22 C -0.3283(4) 0.8733(3) 1.03502(19) 0.0313(7) Uani 1 1 d . . . . .
H22 H -0.338431 0.816716 1.078767 0.038 Uiso 1 1 calc R U . . .
C23 C -0.2528(4) 0.9675(3) 1.0285(2) 0.0347(8) Uani 1 1 d . . . . .
H23 H -0.210084 0.975317 1.067833 0.042 Uiso 1 1 calc R U . . .
C24 C 0.5719(4) 0.6693(3) 0.6850(2) 0.0382(8) Uani 1 1 d . . . . .
H24A H 0.501403 0.645975 0.729694 0.057 Uiso 1 1 calc R U . . .
H24B H 0.638644 0.714651 0.696624 0.057 Uiso 1 1 calc R U . . .
H24C H 0.619425 0.601717 0.667541 0.057 Uiso 1 1 calc R U . . .
C25 C 0.4374(3) 0.6785(3) 0.59334(19) 0.0281(7) Uani 1 1 d . . . . .
C26 C 0.3985(4) 0.5679(3) 0.6196(2) 0.0314(7) Uani 1 1 d . . . . .
H26 H 0.418152 0.527207 0.665298 0.038 Uiso 1 1 calc R U . . .
C27 C 0.3301(4) 0.5173(3) 0.57809(19) 0.0310(7) Uani 1 1 d . . . . .
C28 C 0.2745(4) 0.3998(3) 0.5959(2) 0.0360(8) Uani 1 1 d . . . . .
H28A H 0.203650 0.390214 0.642400 0.043 Uiso 1 1 calc R U . . .
H28B H 0.349468 0.340868 0.601329 0.043 Uiso 1 1 calc R U . . .
C29 C 0.2116(8) 0.3920(5) 0.5293(3) 0.090(3) Uani 1 1 d . . . . .
C30 C 0.1963(8) 0.2968(6) 0.5045(4) 0.0302(14) Uani 0.5 1 d . . P . .
C31 C 0.1196(10) 0.2032(5) 0.5721(4) 0.106(3) Uani 1 1 d . . . . .
C32 C 0.1804(5) 0.1023(6) 0.5404(3) 0.081(2) Uani 1 1 d . . . . .
H32A H 0.281190 0.109603 0.523830 0.098 Uiso 1 1 calc R U . . .
H32B H 0.142175 0.100154 0.496178 0.098 Uiso 1 1 calc R U . . .
C33 C 0.1527(4) -0.0092(4) 0.5954(3) 0.0577(13) Uani 1 1 d . . . . .
H33A H 0.190755 -0.074102 0.570787 0.069 Uiso 1 1 calc R U . . .
H33B H 0.198139 -0.011335 0.637734 0.069 Uiso 1 1 calc R U . . .
C34 C 0.0274(4) -0.1719(3) 0.7482(2) 0.0306(7) Uani 1 1 d . . . . .
C35 C 0.1432(4) -0.2453(3) 0.7516(2) 0.0411(9) Uani 1 1 d . . . . .
H35 H 0.183585 -0.282096 0.711125 0.049 Uiso 1 1 calc R U . . .
C36 C 0.1983(4) -0.2640(4) 0.8146(3) 0.0467(10) Uani 1 1 d . . . . .
H36 H 0.276750 -0.314508 0.817668 0.056 Uiso 1 1 calc R U . . .
C37 C 0.1407(4) -0.2100(4) 0.8732(2) 0.0422(9) Uani 1 1 d . . . . .
H37 H 0.179531 -0.223402 0.916326 0.051 Uiso 1 1 calc R U . . .
C38 C -0.0344(9) 0.1875(4) 0.5972(3) 0.082(2) Uani 1 1 d . . . . .
H38A H -0.073677 0.183733 0.553545 0.098 Uiso 1 1 calc R U . . .
H38B H -0.078928 0.254004 0.618328 0.098 Uiso 1 1 calc R U . . .
C39 C -0.0666(6) 0.0795(4) 0.6552(2) 0.0519(12) Uani 1 1 d . . . . .
H39A H -0.032836 0.084072 0.700457 0.062 Uiso 1 1 calc R U . . .
H39B H -0.167357 0.070436 0.669207 0.062 Uiso 1 1 calc R U . . .
C41 C 0.2381(4) 0.5045(3) 0.4764(2) 0.0391(9) Uani 1 1 d . . . . .
C42 C 0.3061(4) 0.5766(3) 0.51072(19) 0.0312(7) Uani 1 1 d . . . . .
C43 C 0.3447(4) 0.6889(3) 0.4833(2) 0.0325(8) Uani 1 1 d . . . . .
H43 H 0.327413 0.728176 0.436795 0.039 Uiso 1 1 calc R U . . .
C44 C 0.4079(3) 0.7405(3) 0.52525(19) 0.0290(7) Uani 1 1 d . . . . .
C45 C 0.4321(6) 0.9111(4) 0.4366(3) 0.0590(13) Uani 1 1 d . . . . .
H45A H 0.472120 0.985520 0.427529 0.089 Uiso 1 1 calc R U . . .
H45B H 0.333609 0.921597 0.435902 0.089 Uiso 1 1 calc R U . . .
H45C H 0.478477 0.868768 0.397860 0.089 Uiso 1 1 calc R U . . .
C46 C -0.0307(4) -0.1173(3) 0.8071(2) 0.0343(8) Uani 1 1 d . . . . .
H46 H -0.109418 -0.067100 0.804447 0.041 Uiso 1 1 calc R U . . .
C47 C 0.0265(4) -0.1364(4) 0.8695(2) 0.0401(9) Uani 1 1 d . . . . .
H47 H -0.012622 -0.098987 0.909880 0.048 Uiso 1 1 calc R U . . .
C40 C 0.0992(7) 0.3327(6) 0.5329(4) 0.0305(14) Uani 0.5 1 d . . P . .

loop_
_atom_site_aniso_label
_atom_site_aniso_U_11
_atom_site_aniso_U_22
_atom_site_aniso_U_33
_atom_site_aniso_U_23
_atom_site_aniso_U_13
_atom_site_aniso_U_12
S1 0.0244(4) 0.0243(4) 0.0320(5) -0.0066(3) -0.0031(3) -0.0025(3)
S2 0.0443(5) 0.0298(5) 0.0375(5) -0.0052(4) -0.0100(4) -0.0170(4)
O1 0.0251(12) 0.0292(12) 0.0404(14) -0.0055(10) -0.0050(10) -0.0015(9)
O2 0.0446(15) 0.0366(14) 0.0362(14) -0.0096(11) 0.0083(12) -0.0140(12)
O3 0.0305(13) 0.0382(15) 0.0582(17) -0.0075(13) -0.0191(12) 0.0000(11)
O4 0.0414(16) 0.0407(16) 0.072(2) -0.0181(15) -0.0057(14) -0.0036(13)
O5 0.0292(12) 0.0258(12) 0.0407(14) -0.0112(10) -0.0076(10) 0.0033(9)
O6 0.0411(14) 0.0314(13) 0.0398(14) -0.0126(11) -0.0138(11) -0.0054(11)
O7 0.0405(17) 0.094(3) 0.0563(19) 0.0060(18) -0.0163(14) -0.0404(17)
O8 0.129(3) 0.0281(15) 0.0463(18) -0.0145(13) -0.0246(19) -0.0079(17)
O9 0.073(2) 0.0375(15) 0.0320(14) 0.0011(11) -0.0236(13) -0.0190(14)
O10 0.0489(16) 0.0274(13) 0.0384(14) -0.0021(11) -0.0111(12) -0.0118(11)
N1 0.0288(14) 0.0239(14) 0.0310(15) -0.0101(11) -0.0078(11) 0.0003(11)
N2 0.0267(14) 0.0232(14) 0.0367(15) -0.0053(12) -0.0083(12) -0.0046(11)
C1 0.0262(17) 0.0348(19) 0.041(2) -0.0049(15) -0.0067(14) -0.0065(14)
C2 0.0246(15) 0.0271(16) 0.0225(15) -0.0011(12) -0.0056(12) -0.0013(12)
C3 0.0279(16) 0.0254(16) 0.0250(16) -0.0031(12) -0.0063(13) -0.0036(13)
C4 0.0275(16) 0.0248(16) 0.0260(16) -0.0052(13) -0.0060(13) -0.0018(13)
C5 0.0308(18) 0.0307(18) 0.040(2) -0.0140(15) -0.0035(15) -0.0033(14)
C6 0.0310(19) 0.034(2) 0.070(3) -0.0206(19) -0.0012(18) -0.0005(16)
C7 0.043(2) 0.039(2) 0.049(2) -0.0089(18) -0.0085(18) -0.0020(17)
C8 0.034(2) 0.032(2) 0.075(3) -0.020(2) -0.0108(19) -0.0041(16)
C9 0.059(3) 0.042(2) 0.045(2) -0.0245(19) 0.006(2) -0.0104(19)
C10 0.049(2) 0.036(2) 0.0329(19) -0.0119(16) 0.0021(16) -0.0089(17)
C11 0.0233(15) 0.0219(15) 0.0286(16) -0.0073(13) 0.0000(12) 0.0006(12)
C12 0.0287(17) 0.0282(17) 0.0324(18) -0.0032(14) -0.0052(14) 0.0042(13)
C13 0.0363(19) 0.0240(17) 0.039(2) 0.0028(14) 0.0005(15) 0.0014(14)
C14 0.0344(18) 0.0265(17) 0.043(2) -0.0086(15) 0.0041(16) -0.0062(14)
C15 0.039(2) 0.034(2) 0.073(3) -0.014(2) -0.023(2) 0.0038(16)
C16 0.040(2) 0.036(2) 0.056(2) -0.0166(18) -0.0239(18) 0.0057(16)
C17 0.0262(17) 0.0294(18) 0.046(2) -0.0126(15) -0.0024(15) -0.0049(14)
C18 0.0278(17) 0.0276(16) 0.0278(16) -0.0074(13) -0.0057(13) -0.0017(13)
C19 0.0309(17) 0.0227(15) 0.0226(15) -0.0049(12) -0.0065(12) 0.0008(13)
C20 0.039(2) 0.0273(18) 0.056(2) -0.0136(17) -0.0123(18) 0.0027(15)
C21 0.0314(17) 0.0220(15) 0.0268(16) -0.0058(12) -0.0076(13) -0.0028(13)
C22 0.0387(19) 0.0268(17) 0.0263(17) -0.0048(13) -0.0002(14) -0.0060(14)
C23 0.041(2) 0.0318(18) 0.0330(18) -0.0113(15) -0.0032(15) -0.0079(15)
C24 0.043(2) 0.036(2) 0.043(2) -0.0158(16) -0.0174(17) -0.0017(16)
C25 0.0261(16) 0.0305(17) 0.0293(17) -0.0101(14) -0.0038(13) -0.0036(13)
C26 0.0346(18) 0.0315(18) 0.0293(17) -0.0049(14) -0.0088(14) -0.0045(14)
C27 0.0349(18) 0.0309(18) 0.0279(17) -0.0034(14) -0.0068(14) -0.0084(14)
C28 0.049(2) 0.0289(18) 0.0318(18) 0.0015(14) -0.0151(16) -0.0125(16)
C29 0.170(7) 0.062(3) 0.054(3) 0.033(3) -0.069(4) -0.080(4)
C30 0.036(4) 0.029(3) 0.028(3) -0.004(3) -0.008(3) -0.007(3)
C31 0.199(8) 0.054(3) 0.092(4) 0.043(3) -0.108(5) -0.083(5)
C32 0.045(3) 0.100(5) 0.085(4) 0.061(4) -0.034(3) -0.048(3)
C33 0.028(2) 0.062(3) 0.068(3) 0.029(2) -0.0097(19) -0.0106(19)
C34 0.0300(17) 0.0250(16) 0.0351(18) -0.0008(14) -0.0033(14) -0.0099(13)
C35 0.044(2) 0.0270(18) 0.047(2) -0.0055(16) 0.0003(17) -0.0008(16)
C36 0.037(2) 0.036(2) 0.061(3) 0.0023(19) -0.0078(19) 0.0031(16)
C37 0.041(2) 0.042(2) 0.043(2) 0.0021(17) -0.0131(17) -0.0108(17)
C38 0.181(7) 0.022(2) 0.049(3) -0.0129(19) -0.047(4) 0.028(3)
C39 0.088(3) 0.033(2) 0.038(2) -0.0124(17) -0.021(2) 0.016(2)
C41 0.055(2) 0.0332(19) 0.0324(19) 0.0007(15) -0.0154(17) -0.0160(17)
C42 0.0362(19) 0.0295(17) 0.0294(17) -0.0049(14) -0.0079(14) -0.0089(14)
C43 0.0382(19) 0.0297(18) 0.0288(17) -0.0017(14) -0.0069(14) -0.0064(14)
C44 0.0290(17) 0.0250(16) 0.0321(17) -0.0063(13) -0.0017(13) -0.0049(13)
C45 0.098(4) 0.037(2) 0.046(2) 0.0060(19) -0.026(3) -0.029(2)
C46 0.0275(17) 0.0366(19) 0.0359(19) -0.0051(15) -0.0015(14) -0.0022(14)
C47 0.039(2) 0.043(2) 0.037(2) -0.0082(17) -0.0036(16) -0.0063(17)
C40 0.034(4) 0.024(3) 0.034(4) -0.002(3) -0.010(3) -0.002(3)

loop_
_atom_type_symbol
_atom_type_description
_atom_type_scat_dispersion_real
_atom_type_scat_dispersion_imag
_atom_type_scat_source
C C 0.0033 0.0016 'International Tables Vol C Tables 4.2.6.8 and 6.1.1.4'
H H 0.0000 0.0000 'International Tables Vol C Tables 4.2.6.8 and 6.1.1.4'
N N 0.0061 0.0033 'International Tables Vol C Tables 4.2.6.8 and 6.1.1.4'
O O 0.0106 0.0060 'International Tables Vol C Tables 4.2.6.8 and 6.1.1.4'
S S 0.1246 0.1234 'International Tables Vol C Tables 4.2.6.8 and 6.1.1.4'

loop_
_geom_angle_atom_site_label_1
_geom_angle_atom_site_label_2
_geom_angle_atom_site_label_3
_geom_angle
_geom_angle_site_symmetry_1
_geom_angle_site_symmetry_3
_geom_angle_publ_flag
O2 S1 O3 119.55(18) . . ?
O2 S1 N1 106.81(16) . . ?
O2 S1 C11 108.09(16) . . ?
O3 S1 N1 106.45(16) . . ?
O3 S1 C11 108.35(16) . . ?
N1 S1 C11 106.96(15) . . ?
O7 S2 O8 119.4(2) . . ?
O7 S2 N2 107.43(19) . . ?
O7 S2 C34 108.04(18) . . ?
O8 S2 N2 106.91(18) . . ?
O8 S2 C34 107.3(2) . . ?
N2 S2 C34 107.27(15) . . ?
C2 O1 C1 116.6(3) . . ?
C19 O5 C20 117.2(3) . . ?
C25 O6 C24 116.8(3) . . ?
C44 O10 C45 116.1(3) . . ?
C10 N1 S1 118.0(2) . . ?
C10 N1 C16 113.0(3) . . ?
C16 N1 S1 115.5(2) . . ?
C33 N2 S2 114.5(3) . . ?
C33 N2 C39 114.5(4) . . ?
C39 N2 S2 116.0(3) . . ?
O1 C1 H1A 109.5 . . ?
O1 C1 H1B 109.5 . . ?
O1 C1 H1C 109.5 . . ?
H1A C1 H1B 109.5 . . ?
H1A C1 H1C 109.5 . . ?
H1B C1 H1C 109.5 . . ?
O1 C2 C3 125.1(3) . . ?
O1 C2 C19 114.2(3) . . ?
C3 C2 C19 120.8(3) . . ?
C2 C3 H3 120.6 . . ?
C2 C3 C4 118.8(3) . . ?
C4 C3 H3 120.6 . . ?
C3 C4 C5 128.2(3) . . ?
C18 C4 C3 120.2(3) . . ?
C18 C4 C5 111.6(3) . . ?
C4 C5 H5A 110.8 . . ?
C4 C5 H5B 110.8 . . ?
C4 C5 C6 104.9(3) . . ?
H5A C5 H5B 108.8 . . ?
C6 C5 H5A 110.8 . . ?
C6 C5 H5B 110.8 . . ?
C5 C6 H6 107.8 . . ?
C7 C6 C5 115.8(4) . . ?
C7 C6 H6 107.8 . . ?
C7 C6 C17 112.1(4) . . ?
C17 C6 C5 105.2(3) . . ?
C17 C6 H6 107.8 . . ?
C6 C7 H7A 108.3 . . ?
C6 C7 H7B 108.3 . . ?
C6 C7 C8 115.8(4) . . ?
H7A C7 H7B 107.4 . . ?
C8 C7 H7A 108.3 . . ?
C8 C7 H7B 108.3 . . ?
C7 C8 H8 108.3 . . ?
C7 C8 C9 113.8(3) . . ?
C9 C8 H8 108.3 . . ?
C15 C8 C7 108.7(4) . . ?
C15 C8 H8 108.3 . . ?
C15 C8 C9 109.5(3) . . ?
C8 C9 H9A 109.2 . . ?
C8 C9 H9B 109.2 . . ?
H9A C9 H9B 107.9 . . ?
C10 C9 C8 112.0(3) . . ?
C10 C9 H9A 109.2 . . ?
C10 C9 H9B 109.2 . . ?
N1 C10 C9 108.4(3) . . ?
N1 C10 H10A 110.0 . . ?
N1 C10 H10B 110.0 . . ?
C9 C10 H10A 110.0 . . ?
C9 C10 H10B 110.0 . . ?
H10A C10 H10B 108.4 . . ?
C12 C11 S1 119.7(3) . . ?
C12 C11 C22 120.7(3) . . ?
C22 C11 S1 119.5(3) . . ?
C11 C12 H12 120.5 . . ?
C13 C12 C11 119.1(3) . . ?
C13 C12 H12 120.5 . . ?
C12 C13 H13 119.8 . . ?
C14 C13 C12 120.3(3) . . ?
C14 C13 H13 119.8 . . ?
C13 C14 H14 119.8 . . ?
C13 C14 C23 120.4(3) . . ?
C23 C14 H14 119.8 . . ?
C8 C15 H15A 109.2 . . ?
C8 C15 H15B 109.2 . . ?
C8 C15 C16 112.2(4) . . ?
H15A C15 H15B 107.9 . . ?
C16 C15 H15A 109.2 . . ?
C16 C15 H15B 109.2 . . ?
N1 C16 C15 109.7(3) . . ?
N1 C16 H16A 109.7 . . ?
N1 C16 H16B 109.7 . . ?
C15 C16 H16A 109.7 . . ?
C15 C16 H16B 109.7 . . ?
H16A C16 H16B 108.2 . . ?
O4 C17 C6 124.8(3) . . ?
O4 C17 C18 127.1(3) . . ?
C18 C17 C6 108.1(3) . . ?
C4 C18 C17 110.1(3) . . ?
C4 C18 C21 122.1(3) . . ?
C21 C18 C17 127.8(3) . . ?
O5 C19 C2 114.3(3) . . ?
O5 C19 C21 125.5(3) . . ?
C21 C19 C2 120.2(3) . . ?
O5 C20 H20A 109.5 . . ?
O5 C20 H20B 109.5 . . ?
O5 C20 H20C 109.5 . . ?
H20A C20 H20B 109.5 . . ?
H20A C20 H20C 109.5 . . ?
H20B C20 H20C 109.5 . . ?
C18 C21 H21 121.0 . . ?
C19 C21 C18 118.0(3) . . ?
C19 C21 H21 121.0 . . ?
C11 C22 H22 120.3 . . ?
C23 C22 C11 119.3(3) . . ?
C23 C22 H22 120.3 . . ?
C14 C23 H23 119.9 . . ?
C22 C23 C14 120.1(4) . . ?
C22 C23 H23 119.9 . . ?
O6 C24 H24A 109.5 . . ?
O6 C24 H24B 109.5 . . ?
O6 C24 H24C 109.5 . . ?
H24A C24 H24B 109.5 . . ?
H24A C24 H24C 109.5 . . ?
H24B C24 H24C 109.5 . . ?
O6 C25 C26 124.1(3) . . ?
O6 C25 C44 114.9(3) . . ?
C26 C25 C44 121.1(3) . . ?
C25 C26 H26 120.5 . . ?
C25 C26 C27 118.9(3) . . ?
C27 C26 H26 120.5 . . ?
C26 C27 C28 128.7(3) . . ?
C42 C27 C26 119.7(3) . . ?
C42 C27 C28 111.6(3) . . ?
C27 C28 H28A 110.8 . . ?
C27 C28 H28B 110.8 . . ?
C27 C28 C29 104.8(3) . . ?
H28A C28 H28B 108.9 . . ?
C29 C28 H28A 110.8 . . ?
C29 C28 H28B 110.8 . . ?
C30 C29 C28 126.9(5) . . ?
C30 C29 C41 121.3(5) . . ?
C30 C29 C40 47.6(5) . . ?
C41 C29 C28 105.4(3) . . ?
C40 C29 C28 125.1(5) . . ?
C40 C29 C41 121.3(5) . . ?
C29 C30 C31 110.2(6) . . ?
C40 C30 C29 66.7(6) . . ?
C40 C30 C31 69.2(6) . . ?
C32 C31 C30 96.3(6) . . ?
C32 C31 C38 106.9(4) . . ?
C32 C31 C40 130.7(6) . . ?
C38 C31 C30 127.3(6) . . ?
C38 C31 C40 93.3(6) . . ?
C40 C31 C30 39.7(4) . . ?
C31 C32 H32A 109.0 . . ?
C31 C32 H32B 109.0 . . ?
C31 C32 C33 113.0(5) . . ?
H32A C32 H32B 107.8 . . ?
C33 C32 H32A 109.0 . . ?
C33 C32 H32B 109.0 . . ?
N2 C33 C32 109.1(4) . . ?
N2 C33 H33A 109.9 . . ?
N2 C33 H33B 109.9 . . ?
C32 C33 H33A 109.9 . . ?
C32 C33 H33B 109.9 . . ?
H33A C33 H33B 108.3 . . ?
C35 C34 S2 120.5(3) . . ?
C46 C34 S2 119.1(3) . . ?
C46 C34 C35 120.4(4) . . ?
C34 C35 H35 120.4 . . ?
C36 C35 C34 119.2(4) . . ?
C36 C35 H35 120.4 . . ?
C35 C36 H36 119.7 . . ?
C37 C36 C35 120.6(4) . . ?
C37 C36 H36 119.7 . . ?
C36 C37 H37 119.9 . . ?
C36 C37 C47 120.3(4) . . ?
C47 C37 H37 119.9 . . ?
C31 C38 H38A 109.2 . . ?
C31 C38 H38B 109.2 . . ?
C31 C38 C39 112.1(5) . . ?
H38A C38 H38B 107.9 . . ?
C39 C38 H38A 109.2 . . ?
C39 C38 H38B 109.2 . . ?
N2 C39 C38 107.9(4) . . ?
N2 C39 H39A 110.1 . . ?
N2 C39 H39B 110.1 . . ?
C38 C39 H39A 110.1 . . ?
C38 C39 H39B 110.1 . . ?
H39A C39 H39B 108.4 . . ?
O9 C41 C29 124.9(4) . . ?
O9 C41 C42 126.6(3) . . ?
C42 C41 C29 108.6(3) . . ?
C27 C42 C41 109.6(3) . . ?
C27 C42 C43 122.1(3) . . ?
C43 C42 C41 128.3(3) . . ?
C42 C43 H43 120.8 . . ?
C44 C43 C42 118.4(3) . . ?
C44 C43 H43 120.8 . . ?
O10 C44 C25 114.6(3) . . ?
O10 C44 C43 125.7(3) . . ?
C43 C44 C25 119.7(3) . . ?
O10 C45 H45A 109.5 . . ?
O10 C45 H45B 109.5 . . ?
O10 C45 H45C 109.5 . . ?
H45A C45 H45B 109.5 . . ?
H45A C45 H45C 109.5 . . ?
H45B C45 H45C 109.5 . . ?
C34 C46 H46 120.1 . . ?
C47 C46 C34 119.7(4) . . ?
C47 C46 H46 120.1 . . ?
C37 C47 H47 120.0 . . ?
C46 C47 C37 119.9(4) . . ?
C46 C47 H47 120.0 . . ?
C29 C40 C31 110.8(6) . . ?
C30 C40 C29 65.7(6) . . ?
C30 C40 C31 71.1(6) . . ?

loop_
_geom_bond_atom_site_label_1
_geom_bond_atom_site_label_2
_geom_bond_distance
_geom_bond_site_symmetry_2
_geom_bond_publ_flag
S1 O2 1.433(3) . ?
S1 O3 1.433(3) . ?
S1 N1 1.635(3) . ?
S1 C11 1.762(3) . ?
S2 O7 1.427(3) . ?
S2 O8 1.431(3) . ?
S2 N2 1.627(3) . ?
S2 C34 1.769(4) . ?
O1 C1 1.433(4) . ?
O1 C2 1.353(4) . ?
O4 C17 1.194(5) . ?
O5 C19 1.366(4) . ?
O5 C20 1.426(4) . ?
O6 C24 1.429(5) . ?
O6 C25 1.363(4) . ?
O9 C41 1.218(5) . ?
O10 C44 1.366(4) . ?
O10 C45 1.420(5) . ?
N1 C10 1.462(5) . ?
N1 C16 1.479(5) . ?
N2 C33 1.472(5) . ?
N2 C39 1.478(5) . ?
C1 H1A 0.9800 . ?
C1 H1B 0.9800 . ?
C1 H1C 0.9800 . ?
C2 C3 1.388(5) . ?
C2 C19 1.423(5) . ?
C3 H3 0.9500 . ?
C3 C4 1.399(5) . ?
C4 C5 1.514(5) . ?
C4 C18 1.380(5) . ?
C5 H5A 0.9900 . ?
C5 H5B 0.9900 . ?
C5 C6 1.550(5) . ?
C6 H6 1.0000 . ?
C6 C7 1.500(6) . ?
C6 C17 1.528(5) . ?
C7 H7A 0.9900 . ?
C7 H7B 0.9900 . ?
C7 C8 1.551(6) . ?
C8 H8 1.0000 . ?
C8 C9 1.554(7) . ?
C8 C15 1.487(7) . ?
C9 H9A 0.9900 . ?
C9 H9B 0.9900 . ?
C9 C10 1.537(5) . ?
C10 H10A 0.9900 . ?
C10 H10B 0.9900 . ?
C11 C12 1.392(5) . ?
C11 C22 1.392(5) . ?
C12 H12 0.9500 . ?
C12 C13 1.390(5) . ?
C13 H13 0.9500 . ?
C13 C14 1.379(6) . ?
C14 H14 0.9500 . ?
C14 C23 1.386(5) . ?
C15 H15A 0.9900 . ?
C15 H15B 0.9900 . ?
C15 C16 1.522(5) . ?
C16 H16A 0.9900 . ?
C16 H16B 0.9900 . ?
C17 C18 1.475(5) . ?
C18 C21 1.404(5) . ?
C19 C21 1.385(5) . ?
C20 H20A 0.9800 . ?
C20 H20B 0.9800 . ?
C20 H20C 0.9800 . ?
C21 H21 0.9500 . ?
C22 H22 0.9500 . ?
C22 C23 1.385(5) . ?
C23 H23 0.9500 . ?
C24 H24A 0.9800 . ?
C24 H24B 0.9800 . ?
C24 H24C 0.9800 . ?
C25 C26 1.382(5) . ?
C25 C44 1.422(5) . ?
C26 H26 0.9500 . ?
C26 C27 1.390(5) . ?
C27 C28 1.511(5) . ?
C27 C42 1.381(5) . ?
C28 H28A 0.9900 . ?
C28 H28B 0.9900 . ?
C28 C29 1.534(6) . ?
C29 C30 1.351(9) . ?
C29 C41 1.518(5) . ?
C29 C40 1.361(9) . ?
C30 C31 1.620(9) . ?
C30 C40 1.095(10) . ?
C31 C32 1.480(11) . ?
C31 C38 1.520(11) . ?
C31 C40 1.601(9) . ?
C32 H32A 0.9900 . ?
C32 H32B 0.9900 . ?
C32 C33 1.528(6) . ?
C33 H33A 0.9900 . ?
C33 H33B 0.9900 . ?
C34 C35 1.393(5) . ?
C34 C46 1.388(5) . ?
C35 H35 0.9500 . ?
C35 C36 1.380(6) . ?
C36 H36 0.9500 . ?
C36 C37 1.379(6) . ?
C37 H37 0.9500 . ?
C37 C47 1.382(6) . ?
C38 H38A 0.9900 . ?
C38 H38B 0.9900 . ?
C38 C39 1.528(7) . ?
C39 H39A 0.9900 . ?
C39 H39B 0.9900 . ?
C41 C42 1.462(5) . ?
C42 C43 1.401(5) . ?
C43 H43 0.9500 . ?
C43 C44 1.370(5) . ?
C45 H45A 0.9800 . ?
C45 H45B 0.9800 . ?
C45 H45C 0.9800 . ?
C46 H46 0.9500 . ?
C46 C47 1.382(6) . ?
C47 H47 0.9500 . ?

loop_
_geom_torsion_atom_site_label_1
_geom_torsion_atom_site_label_2
_geom_torsion_atom_site_label_3
_geom_torsion_atom_site_label_4
_geom_torsion
_geom_torsion_site_symmetry_1
_geom_torsion_site_symmetry_2
_geom_torsion_site_symmetry_3
_geom_torsion_site_symmetry_4
_geom_torsion_publ_flag
S1 N1 C10 C9 -161.4(3) . . . . ?
S1 N1 C16 C15 159.6(3) . . . . ?
S1 C11 C12 C13 -177.1(3) . . . . ?
S1 C11 C22 C23 176.8(3) . . . . ?
S2 N2 C33 C32 167.5(4) . . . . ?
S2 N2 C39 C38 -167.1(4) . . . . ?
S2 C34 C35 C36 178.5(3) . . . . ?
S2 C34 C46 C47 -178.1(3) . . . . ?
O1 C2 C3 C4 -180.0(3) . . . . ?
O1 C2 C19 O5 0.7(4) . . . . ?
O1 C2 C19 C21 179.7(3) . . . . ?
O2 S1 N1 C10 174.9(3) . . . . ?
O2 S1 N1 C16 -47.0(3) . . . . ?
O2 S1 C11 C12 -152.1(3) . . . . ?
O2 S1 C11 C22 30.4(3) . . . . ?
O3 S1 N1 C10 46.1(3) . . . . ?
O3 S1 N1 C16 -175.8(3) . . . . ?
O3 S1 C11 C12 -21.2(3) . . . . ?
O3 S1 C11 C22 161.3(3) . . . . ?
O4 C17 C18 C4 -178.9(4) . . . . ?
O4 C17 C18 C21 -0.5(7) . . . . ?
O5 C19 C21 C18 178.7(3) . . . . ?
O6 C25 C26 C27 -178.2(3) . . . . ?
O6 C25 C44 O10 -2.8(4) . . . . ?
O6 C25 C44 C43 176.1(3) . . . . ?
O7 S2 N2 C33 179.4(3) . . . . ?
O7 S2 N2 C39 42.6(3) . . . . ?
O7 S2 C34 C35 141.3(3) . . . . ?
O7 S2 C34 C46 -40.9(3) . . . . ?
O8 S2 N2 C33 -51.4(4) . . . . ?
O8 S2 N2 C39 171.9(3) . . . . ?
O8 S2 C34 C35 11.4(4) . . . . ?
O8 S2 C34 C46 -170.8(3) . . . . ?
O9 C41 C42 C27 -176.7(4) . . . . ?
O9 C41 C42 C43 3.1(7) . . . . ?
N1 S1 C11 C12 93.2(3) . . . . ?
N1 S1 C11 C22 -84.3(3) . . . . ?
N2 S2 C34 C35 -103.2(3) . . . . ?
N2 S2 C34 C46 74.7(3) . . . . ?
C1 O1 C2 C3 6.2(5) . . . . ?
C1 O1 C2 C19 -172.9(3) . . . . ?
C2 C3 C4 C5 -178.7(3) . . . . ?
C2 C3 C4 C18 0.9(5) . . . . ?
C2 C19 C21 C18 -0.1(5) . . . . ?
C3 C2 C19 O5 -178.4(3) . . . . ?
C3 C2 C19 C21 0.5(5) . . . . ?
C3 C4 C5 C6 -179.3(4) . . . . ?
C3 C4 C18 C17 178.1(3) . . . . ?
C3 C4 C18 C21 -0.5(5) . . . . ?
C4 C5 C6 C7 125.0(4) . . . . ?
C4 C5 C6 C17 0.5(4) . . . . ?
C4 C18 C21 C19 0.1(5) . . . . ?
C5 C4 C18 C17 -2.3(4) . . . . ?
C5 C4 C18 C21 179.1(3) . . . . ?
C5 C6 C7 C8 67.8(5) . . . . ?
C5 C6 C17 O4 179.7(4) . . . . ?
C5 C6 C17 C18 -1.8(4) . . . . ?
C6 C7 C8 C9 68.1(5) . . . . ?
C6 C7 C8 C15 -169.7(4) . . . . ?
C6 C17 C18 C4 2.6(4) . . . . ?
C6 C17 C18 C21 -179.0(4) . . . . ?
C7 C6 C17 O4 52.9(6) . . . . ?
C7 C6 C17 C18 -128.5(4) . . . . ?
C7 C8 C9 C10 175.3(3) . . . . ?
C7 C8 C15 C16 -178.4(3) . . . . ?
C8 C9 C10 N1 -55.6(4) . . . . ?
C8 C15 C16 N1 56.8(5) . . . . ?
C9 C8 C15 C16 -53.6(4) . . . . ?
C10 N1 C16 C15 -60.2(4) . . . . ?
C11 S1 N1 C10 -69.6(3) . . . . ?
C11 S1 N1 C16 68.5(3) . . . . ?
C11 C12 C13 C14 0.1(5) . . . . ?
C11 C22 C23 C14 0.5(5) . . . . ?
C12 C11 C22 C23 -0.7(5) . . . . ?
C12 C13 C14 C23 -0.3(5) . . . . ?
C13 C14 C23 C22 -0.1(6) . . . . ?
C15 C8 C9 C10 53.5(4) . . . . ?
C16 N1 C10 C9 59.6(4) . . . . ?
C17 C6 C7 C8 -171.3(3) . . . . ?
C17 C18 C21 C19 -178.2(3) . . . . ?
C18 C4 C5 C6 1.1(4) . . . . ?
C19 C2 C3 C4 -0.9(5) . . . . ?
C20 O5 C19 C2 176.8(3) . . . . ?
C20 O5 C19 C21 -2.1(5) . . . . ?
C22 C11 C12 C13 0.3(5) . . . . ?
C24 O6 C25 C26 14.9(5) . . . . ?
C24 O6 C25 C44 -163.7(3) . . . . ?
C25 C26 C27 C28 -178.3(4) . . . . ?
C25 C26 C27 C42 2.0(5) . . . . ?
C26 C25 C44 O10 178.6(3) . . . . ?
C26 C25 C44 C43 -2.6(5) . . . . ?
C26 C27 C28 C29 -179.4(5) . . . . ?
C26 C27 C42 C41 177.7(3) . . . . ?
C26 C27 C42 C43 -2.1(6) . . . . ?
C27 C28 C29 C30 153.1(7) . . . . ?
C27 C28 C29 C41 1.5(6) . . . . ?
C27 C28 C29 C40 -147.0(7) . . . . ?
C27 C42 C43 C44 -0.1(6) . . . . ?
C28 C27 C42 C41 -2.0(5) . . . . ?
C28 C27 C42 C43 178.1(3) . . . . ?
C28 C29 C30 C31 51.6(10) . . . . ?
C28 C29 C30 C40 106.7(8) . . . . ?
C28 C29 C41 O9 177.0(5) . . . . ?
C28 C29 C41 C42 -2.7(7) . . . . ?
C28 C29 C40 C30 -110.6(8) . . . . ?
C28 C29 C40 C31 -54.1(10) . . . . ?
C29 C30 C31 C32 -152.8(6) . . . . ?
C29 C30 C31 C38 90.4(8) . . . . ?
C29 C30 C31 C40 53.7(6) . . . . ?
C29 C30 C40 C31 -124.5(5) . . . . ?
C29 C41 C42 C27 3.0(6) . . . . ?
C29 C41 C42 C43 -177.2(5) . . . . ?
C30 C29 C41 O9 23.4(11) . . . . ?
C30 C29 C41 C42 -156.3(7) . . . . ?
C30 C29 C40 C31 56.5(6) . . . . ?
C30 C31 C32 C33 169.7(4) . . . . ?
C30 C31 C38 C39 171.5(6) . . . . ?
C30 C31 C40 C29 -53.5(6) . . . . ?
C31 C30 C40 C29 124.5(5) . . . . ?
C31 C32 C33 N2 56.3(6) . . . . ?
C31 C38 C39 N2 -58.0(6) . . . . ?
C32 C31 C38 C39 59.5(5) . . . . ?
C32 C31 C40 C29 -89.4(8) . . . . ?
C32 C31 C40 C30 -35.9(9) . . . . ?
C33 N2 C39 C38 56.1(5) . . . . ?
C34 S2 N2 C33 63.4(3) . . . . ?
C34 S2 N2 C39 -73.4(3) . . . . ?
C34 C35 C36 C37 -0.6(6) . . . . ?
C34 C46 C47 C37 -0.3(6) . . . . ?
C35 C34 C46 C47 -0.2(5) . . . . ?
C35 C36 C37 C47 0.1(6) . . . . ?
C36 C37 C47 C46 0.4(6) . . . . ?
C38 C31 C32 C33 -58.2(5) . . . . ?
C38 C31 C40 C29 154.9(6) . . . . ?
C38 C31 C40 C30 -151.6(6) . . . . ?
C39 N2 C33 C32 -55.0(6) . . . . ?
C41 C29 C30 C31 -160.8(6) . . . . ?
C41 C29 C30 C40 -105.6(8) . . . . ?
C41 C29 C40 C30 105.5(8) . . . . ?
C41 C29 C40 C31 162.0(6) . . . . ?
C41 C42 C43 C44 -179.9(4) . . . . ?
C42 C27 C28 C29 0.3(5) . . . . ?
C42 C43 C44 O10 -178.8(3) . . . . ?
C42 C43 C44 C25 2.4(5) . . . . ?
C44 C25 C26 C27 0.3(5) . . . . ?
C45 O10 C44 C25 175.1(4) . . . . ?
C45 O10 C44 C43 -3.8(6) . . . . ?
C46 C34 C35 C36 0.7(5) . . . . ?
C40 C29 C30 C31 -55.2(6) . . . . ?
C40 C29 C41 O9 -33.0(10) . . . . ?
C40 C29 C41 C42 147.3(6) . . . . ?
C40 C30 C31 C32 153.5(6) . . . . ?
C40 C30 C31 C38 36.6(9) . . . . ?
C40 C31 C32 C33 -168.2(6) . . . . ?
C40 C31 C38 C39 -166.1(4) . . . . ?

loop_
_smtbx_masks_void_nr
_smtbx_masks_void_average_x
_smtbx_masks_void_average_y
_smtbx_masks_void_average_z
_smtbx_masks_void_volume
_smtbx_masks_void_count_electrons
_smtbx_masks_void_content
1 0.009 0.458 0.341 19.2 8.4 '0.5 MeOH'
2 -0.009 0.542 0.659 19.2 8.4 '0.5 MeOH'
3 0.449 0.552 0.862 10.6 0.0 ?
4 0.551 0.448 0.138 10.6 0.0 ?
